data_7240924
loop_
_publ_author_name
'Basak, Tanmoy'
'Das, Dhananjoy'
'Ray, Partha Pratim'
'Banerjee, Snehasis'
'Chattopadhyay, Shouvik'

_publ_section_title
;
 Synthesis, characterization, self-assembly and non-ohmic Schottky barrier
 diode behaviors of two iron(iii) based semiconductors with theoretical
 insight
;
_journal_name_full CrystEngComm
_journal_paper_doi 10.1039/D0CE00223B
_journal_year 2020
_chemical_formula_moiety 'C22 H27 Fe N6 O4'
_chemical_formula_sum 'C22 H27 Fe N6 O4'
_chemical_formula_weight 495.34
_space_group_crystal_system monoclinic
_space_group_IT_number 14
_space_group_name_Hall '-P 2ybc'
_space_group_name_H-M_alt 'P 1 21/c 1'
_atom_sites_solution_hydrogens mixed
_audit_creation_method SHELXL-2018/3
_audit_update_record
;
2020-06-22 deposited with the CCDC.	2020-06-29 downloaded from the CCDC.
;
_cell_angle_alpha 90
_cell_angle_beta 112.00(3)
_cell_angle_gamma 90
_cell_formula_units_Z 4
_cell_length_a 11.572(12)
_cell_length_b 14.317(14)
_cell_length_c 15.366(16)
_cell_measurement_reflns_used 900
_cell_measurement_temperature 293(2)
_cell_measurement_theta_max 25.89
_cell_measurement_theta_min 2.06
_cell_volume 2360(4)
_computing_structure_refinement 'SHELXL-2018/3 (Sheldrick, 2018)'
_computing_structure_solution 'SHELXT 2014/5 (Sheldrick, 2014)'
_diffrn_ambient_temperature 293(2)
_diffrn_measured_fraction_theta_full 0.997
_diffrn_measured_fraction_theta_max 0.997
_diffrn_measurement_device_type 'BRUKER D8 QUEST area detector'
_diffrn_radiation_type MoK\a
_diffrn_radiation_wavelength 0.71073
_diffrn_reflns_av_R_equivalents 0.0344
_diffrn_reflns_av_unetI/netI 0.0128
_diffrn_reflns_Laue_measured_fraction_full 0.997
_diffrn_reflns_Laue_measured_fraction_max 0.997
_diffrn_reflns_limit_h_max 14
_diffrn_reflns_limit_h_min -14
_diffrn_reflns_limit_k_max 18
_diffrn_reflns_limit_k_min -18
_diffrn_reflns_limit_l_max 19
_diffrn_reflns_limit_l_min -19
_diffrn_reflns_number 81077
_diffrn_reflns_point_group_measured_fraction_full 0.997
_diffrn_reflns_point_group_measured_fraction_max 0.997
_diffrn_reflns_theta_full 25.242
_diffrn_reflns_theta_max 27.111
_diffrn_reflns_theta_min 2.372
_exptl_absorpt_coefficient_mu 0.679
_exptl_absorpt_correction_type multi-scan
_exptl_absorpt_process_details SADABS
_exptl_crystal_colour black
_exptl_crystal_density_diffrn 1.394
_exptl_crystal_description block
_exptl_crystal_F_000 1036
_exptl_crystal_size_max 0.8
_exptl_crystal_size_mid 0.5
_exptl_crystal_size_min 0.3
_exptl_transmission_factor_max 0.857
_exptl_transmission_factor_min 0.636
_refine_diff_density_max 0.331
_refine_diff_density_min -0.290
_refine_diff_density_rms 0.069
_refine_ls_extinction_coef 0.042(2)
_refine_ls_extinction_expression Fc^*^=kFc[1+0.001xFc^2^\l^3^/sin(2\q)]^-1/4^
_refine_ls_extinction_method 'SHELXL-2018/3 (Sheldrick 2018)'
_refine_ls_goodness_of_fit_ref 1.108
_refine_ls_hydrogen_treatment mixed
_refine_ls_matrix_type full
_refine_ls_number_parameters 348
_refine_ls_number_reflns 5192
_refine_ls_number_restraints 0
_refine_ls_restrained_S_all 1.108
_refine_ls_R_factor_all 0.0382
_refine_ls_R_factor_gt 0.0324
_refine_ls_shift/su_max 0.001
_refine_ls_shift/su_mean 0.000
_refine_ls_structure_factor_coef Fsqd
_refine_ls_weighting_details 'w=1/[\s^2^(Fo^2^)+(0.0645P)^2^+0.5886P] where P=(Fo^2^+2Fc^2^)/3'
_refine_ls_weighting_scheme calc
_refine_ls_wR_factor_gt 0.0970
_refine_ls_wR_factor_ref 0.1077
_reflns_Friedel_coverage 0.000
_reflns_number_gt 4694
_reflns_number_total 5192
_reflns_threshold_expression 'I > 2\s(I)'
_cod_data_source_file d0ce00223b2.cif
_cod_data_source_block 2
_cod_depositor_comments
;
The following automatic conversions were performed:

data item '_exptl_absorpt_correction_type' value 'MULTI-SCAN' was
changed to 'multi-scan' in accordance with the
/home/data/users/saulius/crontab/automatic-downloads/rss-feeds/RSC/lib/dictionaries/cif_core.dic
dictionary named 'cif_core.dic' version 2.4.2 last updated on
2011-04-26.

Automatic conversion script
Id: cif_fix_values 7556 2019-12-06 15:28:31Z antanas 
;
_cod_original_cell_volume 2361(4)
_cod_original_sg_symbol_H-M 'P 21/c'
_cod_database_code 7240924
_shelx_shelxl_version_number 2018/3
_shelx_space_group_comment
;
The symmetry employed for this shelxl refinement is uniquely defined
by the following loop, which should always be used as a source of
symmetry information in preference to the above space-group names.
They are only intended as comments.
;

loop_
_space_group_symop_operation_xyz
'x, y, z'
'-x, y+1/2, -z+1/2'
'-x, -y, -z'
'x, -y-1/2, z-1/2'

loop_
_atom_site_label
_atom_site_type_symbol
_atom_site_fract_x
_atom_site_fract_y
_atom_site_fract_z
_atom_site_U_iso_or_equiv
_atom_site_adp_type
_atom_site_occupancy
_atom_site_site_symmetry_order
_atom_site_calc_flag
_atom_site_refinement_flags_posn
_atom_site_refinement_flags_adp
_atom_site_refinement_flags_occupancy
_atom_site_disorder_assembly
_atom_site_disorder_group
C22 C 0.9989(4) 0.3718(7) 0.5789(7) 0.148(4) Uani 0.724(13) 1 d . . P A 1
H22A H 1.020636 0.422491 0.547138 0.221 Uiso 0.724(13) 1 calc R U P A 1
H22B H 1.019626 0.313576 0.557332 0.221 Uiso 0.724(13) 1 calc R U P A 1
H22C H 1.044195 0.377473 0.645315 0.221 Uiso 0.724(13) 1 calc R U P A 1
C22A C 0.9540(18) 0.4429(14) 0.6069(11) 0.113(7) Uani 0.276(13) 1 d . . P A 2
H22D H 0.992987 0.426150 0.671968 0.169 Uiso 0.276(13) 1 calc R U P A 2
H22E H 0.911212 0.501321 0.601550 0.169 Uiso 0.276(13) 1 calc R U P A 2
H22F H 1.016319 0.448680 0.580050 0.169 Uiso 0.276(13) 1 calc R U P A 2
Fe1 Fe 0.51703(2) 0.17851(2) 0.50209(2) 0.03429(11) Uani 1 1 d . . . . .
O1 O 0.65612(11) 0.09495(8) 0.52048(8) 0.0403(3) Uani 1 1 d . . . . .
O2 O 0.61657(12) 0.28539(9) 0.49693(9) 0.0480(3) Uani 1 1 d . . . . .
O3 O 0.85403(14) 0.06402(11) 0.46651(10) 0.0603(4) Uani 1 1 d . . . . .
O4 O 0.80049(16) 0.38344(12) 0.46149(12) 0.0691(4) Uani 1 1 d . . . . .
N3 N 0.36902(14) 0.28018(10) 0.47571(10) 0.0407(3) Uani 1 1 d . . . . .
N2 N 0.36814(14) 0.10107(10) 0.53355(11) 0.0420(3) Uani 1 1 d . . . . .
N1 N 0.58304(15) 0.17444(9) 0.65122(10) 0.0398(3) Uani 1 1 d . . . . .
N5 N 0.35611(16) 0.16922(13) 0.30375(12) 0.0512(4) Uani 1 1 d . . . . .
N4 N 0.44007(17) 0.13506(14) 0.36696(11) 0.0565(4) Uani 1 1 d . . . . .
C1 C 0.77032(16) 0.10936(11) 0.58243(12) 0.0408(4) Uani 1 1 d . . . . .
C13 C 0.46687(18) 0.40415(11) 0.41947(11) 0.0436(4) Uani 1 1 d . . . . .
C18 C 0.58829(18) 0.36595(11) 0.45276(11) 0.0423(4) Uani 1 1 d . . . . .
C12 C 0.36586(18) 0.35997(12) 0.43607(12) 0.0437(4) Uani 1 1 d . . . . .
C8 C 0.4821(2) 0.17748(13) 0.68619(13) 0.0479(4) Uani 1 1 d . . . . .
H8A H 0.439932 0.237378 0.672350 0.058 Uiso 1 1 calc R U . . .
H8B H 0.513938 0.167629 0.753536 0.058 Uiso 1 1 calc R U . . .
C9 C 0.39354(19) 0.09921(14) 0.63561(14) 0.0504(4) Uani 1 1 d . . . . .
H9A H 0.429959 0.039512 0.661528 0.060 Uiso 1 1 calc R U . . .
H9B H 0.315856 0.105976 0.645367 0.060 Uiso 1 1 calc R U . . .
C2 C 0.87327(18) 0.09256(14) 0.55627(14) 0.0505(4) Uani 1 1 d . . . . .
C6 C 0.79530(18) 0.13827(13) 0.67547(13) 0.0476(4) Uani 1 1 d . . . . .
C10 C 0.24698(17) 0.14292(14) 0.47584(14) 0.0494(4) Uani 1 1 d . . . . .
H10A H 0.182336 0.118976 0.495674 0.059 Uiso 1 1 calc R U . . .
H10B H 0.225722 0.126377 0.410453 0.059 Uiso 1 1 calc R U . . .
C7 C 0.69443(19) 0.15715(13) 0.70701(13) 0.0466(4) Uani 1 1 d . . . . .
C17 C 0.6818(2) 0.41800(13) 0.43549(13) 0.0508(4) Uani 1 1 d . . . . .
C11 C 0.25485(18) 0.24829(14) 0.48671(14) 0.0505(4) Uani 1 1 d . . . . .
H11A H 0.182653 0.277158 0.439511 0.061 Uiso 1 1 calc R U . . .
H11B H 0.256468 0.265755 0.548147 0.061 Uiso 1 1 calc R U . . .
C16 C 0.6524(3) 0.50063(13) 0.38438(16) 0.0620(6) Uani 1 1 d . . . . .
C14 C 0.4414(2) 0.48934(13) 0.36939(14) 0.0550(5) Uani 1 1 d . . . . .
N6 N 0.2768(2) 0.2011(2) 0.24170(15) 0.0840(7) Uani 1 1 d . . . . .
C15 C 0.5326(3) 0.53580(15) 0.35090(15) 0.0635(6) Uani 1 1 d . . . . .
C3 C 0.9933(2) 0.10207(19) 0.62046(19) 0.0686(6) Uani 1 1 d . . . . .
C5 C 0.9192(2) 0.1451(2) 0.74019(17) 0.0686(6) Uani 1 1 d . . . . .
C4 C 1.0170(2) 0.1281(2) 0.7120(2) 0.0816(8) Uani 1 1 d . . . . .
C19 C 0.7972(3) 0.1312(2) 0.3938(2) 0.0917(10) Uani 1 1 d . . . . .
H19A H 0.707381 0.127327 0.374418 0.110 Uiso 1 1 calc R U . . .
H19B H 0.822723 0.193401 0.418568 0.110 Uiso 1 1 calc R U . . .
C20 C 0.8297(4) 0.1172(2) 0.3150(2) 0.1059(11) Uani 1 1 d . . . . .
H20A H 0.789595 0.163656 0.268329 0.159 Uiso 1 1 calc R U . . .
H20B H 0.918397 0.122268 0.333505 0.159 Uiso 1 1 calc R U . . .
H20C H 0.803074 0.056206 0.289362 0.159 Uiso 1 1 calc R U . . .
C21 C 0.8696(3) 0.3744(3) 0.5598(2) 0.1032(11) Uani 1 1 d . . . . .
H21A H 0.8518(6) 0.4249(13) 0.5914(9) 0.124 Uiso 1 1 calc R U . A 1
H21B H 0.8458(7) 0.3194(14) 0.5817(6) 0.124 Uiso 1 1 calc R U . A 1
H7 H 0.709(2) 0.1530(16) 0.7707(17) 0.058(6) Uiso 1 1 d . . . . .
H12 H 0.289(2) 0.3973(14) 0.4135(15) 0.051(5) Uiso 1 1 d . . . . .
H15 H 0.511(2) 0.5925(18) 0.3139(19) 0.077(8) Uiso 1 1 d . . . . .
H4 H 1.097(3) 0.131(2) 0.754(2) 0.106(10) Uiso 1 1 d . . . . .
H3 H 1.056(3) 0.0869(19) 0.6051(19) 0.081(8) Uiso 1 1 d . . . . .
H5 H 0.931(3) 0.164(2) 0.801(2) 0.083(9) Uiso 1 1 d . . . . .
H14 H 0.353(3) 0.5118(17) 0.346(2) 0.073(8) Uiso 1 1 d . . . . .
H16 H 0.718(3) 0.5267(19) 0.3722(19) 0.073(7) Uiso 1 1 d . . . . .
H2A H 0.364(2) 0.0431(17) 0.5142(15) 0.051(6) Uiso 1 1 d . . . . .

loop_
_atom_site_aniso_label
_atom_site_aniso_U_11
_atom_site_aniso_U_22
_atom_site_aniso_U_33
_atom_site_aniso_U_23
_atom_site_aniso_U_13
_atom_site_aniso_U_12
C22 0.055(2) 0.167(8) 0.197(8) 0.065(7) 0.020(3) 0.008(3)
C22A 0.099(11) 0.115(13) 0.108(10) -0.018(8) 0.020(8) -0.029(10)
Fe1 0.04015(17) 0.03230(15) 0.03344(16) 0.00067(8) 0.01725(11) 0.00281(8)
O1 0.0413(6) 0.0382(6) 0.0417(6) -0.0032(5) 0.0159(5) 0.0047(5)
O2 0.0496(7) 0.0405(6) 0.0560(8) 0.0097(6) 0.0225(6) -0.0009(5)
O3 0.0631(9) 0.0692(9) 0.0563(8) 0.0078(7) 0.0309(7) 0.0222(7)
O4 0.0672(10) 0.0750(10) 0.0728(10) 0.0031(8) 0.0348(8) -0.0156(8)
N3 0.0474(8) 0.0385(7) 0.0393(7) 0.0000(6) 0.0197(6) 0.0053(6)
N2 0.0473(8) 0.0360(7) 0.0473(8) -0.0017(6) 0.0231(7) -0.0013(6)
N1 0.0490(8) 0.0391(7) 0.0348(7) 0.0008(5) 0.0197(6) 0.0018(6)
N5 0.0458(9) 0.0715(11) 0.0402(8) -0.0060(7) 0.0205(7) -0.0055(7)
N4 0.0588(10) 0.0696(11) 0.0391(8) -0.0113(7) 0.0159(7) 0.0102(8)
C1 0.0410(8) 0.0355(8) 0.0455(9) 0.0048(6) 0.0158(7) 0.0050(6)
C13 0.0648(11) 0.0339(8) 0.0314(8) -0.0023(6) 0.0174(7) 0.0002(7)
C18 0.0617(10) 0.0337(8) 0.0338(8) -0.0032(6) 0.0206(7) -0.0060(7)
C12 0.0551(10) 0.0389(9) 0.0363(8) -0.0006(6) 0.0160(7) 0.0098(8)
C8 0.0588(11) 0.0546(11) 0.0383(9) 0.0009(7) 0.0272(8) 0.0046(8)
C9 0.0583(11) 0.0509(10) 0.0516(10) 0.0090(8) 0.0315(9) -0.0009(8)
C2 0.0483(10) 0.0509(10) 0.0548(11) 0.0070(8) 0.0222(9) 0.0114(8)
C6 0.0480(10) 0.0472(10) 0.0440(9) 0.0031(7) 0.0131(8) 0.0036(8)
C10 0.0421(9) 0.0567(11) 0.0532(10) 0.0004(8) 0.0221(8) -0.0036(8)
C7 0.0570(11) 0.0468(9) 0.0353(9) 0.0017(7) 0.0163(8) -0.0008(8)
C17 0.0666(12) 0.0472(10) 0.0427(9) -0.0068(7) 0.0251(9) -0.0142(9)
C11 0.0454(9) 0.0551(11) 0.0560(11) 0.0063(8) 0.0248(8) 0.0119(8)
C16 0.0990(18) 0.0449(11) 0.0495(12) -0.0058(8) 0.0364(12) -0.0252(11)
C14 0.0845(15) 0.0381(9) 0.0390(10) 0.0020(7) 0.0191(10) 0.0041(9)
N6 0.0584(12) 0.133(2) 0.0527(11) 0.0122(12) 0.0116(10) 0.0055(12)
C15 0.1057(19) 0.0373(10) 0.0471(11) 0.0036(8) 0.0279(11) -0.0070(11)
C3 0.0426(11) 0.0874(17) 0.0767(16) 0.0096(12) 0.0234(11) 0.0127(11)
C5 0.0539(12) 0.0892(17) 0.0504(12) -0.0042(11) 0.0053(10) 0.0074(12)
C4 0.0435(12) 0.114(2) 0.0721(16) 0.0005(15) 0.0041(11) 0.0094(13)
C19 0.125(3) 0.092(2) 0.0752(17) 0.0284(15) 0.0574(18) 0.0413(19)
C20 0.158(3) 0.092(2) 0.084(2) 0.0218(16) 0.064(2) 0.025(2)
C21 0.0736(18) 0.133(3) 0.089(2) 0.009(2) 0.0139(16) -0.0185(19)

loop_
_atom_type_symbol
_atom_type_description
_atom_type_scat_dispersion_real
_atom_type_scat_dispersion_imag
_atom_type_scat_source
C C 0.0033 0.0016 'International Tables Vol C Tables 4.2.6.8 and 6.1.1.4'
Br Br -0.2901 2.4595 'International Tables Vol C Tables 4.2.6.8 and 6.1.1.4'
Fe Fe 0.3463 0.8444 'International Tables Vol C Tables 4.2.6.8 and 6.1.1.4'
N N 0.0061 0.0033 'International Tables Vol C Tables 4.2.6.8 and 6.1.1.4'
O O 0.0106 0.0060 'International Tables Vol C Tables 4.2.6.8 and 6.1.1.4'
H H 0.0000 0.0000 'International Tables Vol C Tables 4.2.6.8 and 6.1.1.4'

loop_
_geom_angle_atom_site_label_1
_geom_angle_atom_site_label_2
_geom_angle_atom_site_label_3
_geom_angle
_geom_angle_site_symmetry_1
_geom_angle_site_symmetry_3
_geom_angle_publ_flag
C21 C22 H22A 109.5 . . ?
C21 C22 H22B 109.5 . . ?
H22A C22 H22B 109.5 . . ?
C21 C22 H22C 109.5 . . ?
H22A C22 H22C 109.5 . . ?
H22B C22 H22C 109.5 . . ?
C21 C22A H22D 109.5 . . ?
C21 C22A H22E 109.5 . . ?
H22D C22A H22E 109.5 . . ?
C21 C22A H22F 109.5 . . ?
H22D C22A H22F 109.5 . . ?
H22E C22A H22F 109.5 . . ?
O2 Fe1 O1 91.12(9) . . ?
O2 Fe1 N4 103.93(8) . . ?
O1 Fe1 N4 88.98(7) . . ?
O2 Fe1 N1 94.98(6) . . ?
O1 Fe1 N1 83.26(6) . . ?
N4 Fe1 N1 159.70(7) . . ?
O2 Fe1 N3 84.38(10) . . ?
O1 Fe1 N3 175.04(5) . . ?
N4 Fe1 N3 90.07(8) . . ?
N1 Fe1 N3 99.19(6) . . ?
O2 Fe1 N2 156.17(6) . . ?
O1 Fe1 N2 109.00(9) . . ?
N4 Fe1 N2 89.48(9) . . ?
N1 Fe1 N2 75.51(7) . . ?
N3 Fe1 N2 75.86(9) . . ?
C1 O1 Fe1 123.99(12) . . ?
C18 O2 Fe1 132.65(13) . . ?
C2 O3 C19 115.93(19) . . ?
C17 O4 C21 116.4(2) . . ?
C12 N3 C11 117.60(15) . . ?
C12 N3 Fe1 124.35(13) . . ?
C11 N3 Fe1 116.90(13) . . ?
C10 N2 C9 114.19(15) . . ?
C10 N2 Fe1 107.61(13) . . ?
C9 N2 Fe1 111.83(12) . . ?
C10 N2 H2A 104.9(14) . . ?
C9 N2 H2A 107.7(14) . . ?
Fe1 N2 H2A 110.3(14) . . ?
C7 N1 C8 120.34(17) . . ?
C7 N1 Fe1 126.40(13) . . ?
C8 N1 Fe1 112.47(13) . . ?
N6 N5 N4 178.4(2) . . ?
N5 N4 Fe1 128.35(15) . . ?
O1 C1 C6 123.03(16) . . ?
O1 C1 C2 119.32(18) . . ?
C6 C1 C2 117.63(17) . . ?
C18 C13 C14 120.51(19) . . ?
C18 C13 C12 122.10(16) . . ?
C14 C13 C12 117.38(19) . . ?
O2 C18 C13 123.19(16) . . ?
O2 C18 C17 119.80(18) . . ?
C13 C18 C17 117.00(17) . . ?
N3 C12 C13 126.49(17) . . ?
N3 C12 H12 120.8(12) . . ?
C13 C12 H12 112.7(12) . . ?
N1 C8 C9 105.61(15) . . ?
N1 C8 H8A 110.6 . . ?
C9 C8 H8A 110.6 . . ?
N1 C8 H8B 110.6 . . ?
C9 C8 H8B 110.6 . . ?
H8A C8 H8B 108.7 . . ?
N2 C9 C8 110.83(15) . . ?
N2 C9 H9A 109.5 . . ?
C8 C9 H9A 109.5 . . ?
N2 C9 H9B 109.5 . . ?
C8 C9 H9B 109.5 . . ?
H9A C9 H9B 108.1 . . ?
O3 C2 C3 119.29(19) . . ?
O3 C2 C1 119.94(18) . . ?
C3 C2 C1 120.7(2) . . ?
C5 C6 C1 120.23(19) . . ?
C5 C6 C7 119.1(2) . . ?
C1 C6 C7 120.63(17) . . ?
N2 C10 C11 109.46(15) . . ?
N2 C10 H10A 109.8 . . ?
C11 C10 H10A 109.8 . . ?
N2 C10 H10B 109.8 . . ?
C11 C10 H10B 109.8 . . ?
H10A C10 H10B 108.2 . . ?
N1 C7 C6 123.33(18) . . ?
N1 C7 H7 117.1(14) . . ?
C6 C7 H7 119.4(14) . . ?
O4 C17 C16 118.6(2) . . ?
O4 C17 C18 120.48(19) . . ?
C16 C17 C18 120.6(2) . . ?
N3 C11 C10 108.45(14) . . ?
N3 C11 H11A 110.0 . . ?
C10 C11 H11A 110.0 . . ?
N3 C11 H11B 110.0 . . ?
C10 C11 H11B 110.0 . . ?
H11A C11 H11B 108.4 . . ?
C15 C16 C17 121.4(2) . . ?
C15 C16 H16 124.3(17) . . ?
C17 C16 H16 114.2(17) . . ?
C15 C14 C13 120.9(2) . . ?
C15 C14 H14 122.4(15) . . ?
C13 C14 H14 116.6(15) . . ?
C14 C15 C16 119.5(2) . . ?
C14 C15 H15 118.7(16) . . ?
C16 C15 H15 121.8(16) . . ?
C2 C3 C4 121.3(2) . . ?
C2 C3 H3 120.0(19) . . ?
C4 C3 H3 118.5(19) . . ?
C4 C5 C6 120.4(2) . . ?
C4 C5 H5 122.8(19) . . ?
C6 C5 H5 116.8(19) . . ?
C5 C4 C3 119.7(2) . . ?
C5 C4 H4 120(2) . . ?
C3 C4 H4 120(2) . . ?
C20 C19 O3 112.5(2) . . ?
C20 C19 H19A 109.1 . . ?
O3 C19 H19A 109.1 . . ?
C20 C19 H19B 109.1 . . ?
O3 C19 H19B 109.1 . . ?
H19A C19 H19B 107.8 . . ?
C19 C20 H20A 109.5 . . ?
C19 C20 H20B 109.5 . . ?
H20A C20 H20B 109.5 . . ?
C19 C20 H20C 109.5 . . ?
H20A C20 H20C 109.5 . . ?
H20B C20 H20C 109.5 . . ?
C22A C21 O4 119.8(8) . . ?
C22 C21 O4 110.7(5) . . ?
C22 C21 H21A 109.5 . . ?
O4 C21 H21A 109.5 . . ?
C22 C21 H21B 109.5 . . ?
O4 C21 H21B 109.5 . . ?
H21A C21 H21B 108.1 . . ?

loop_
_geom_bond_atom_site_label_1
_geom_bond_atom_site_label_2
_geom_bond_distance
_geom_bond_site_symmetry_2
_geom_bond_publ_flag
C22 C21 1.413(6) . ?
C22 H22A 0.9600 . ?
C22 H22B 0.9600 . ?
C22 H22C 0.9600 . ?
C22A C21 1.382(13) . ?
C22A H22D 0.9600 . ?
C22A H22E 0.9600 . ?
C22A H22F 0.9600 . ?
Fe1 O2 1.9346(19) . ?
Fe1 O1 1.9394(18) . ?
Fe1 N4 2.026(3) . ?
Fe1 N1 2.128(3) . ?
Fe1 N3 2.167(2) . ?
Fe1 N2 2.248(2) . ?
O1 C1 1.324(2) . ?
O2 C18 1.316(2) . ?
O3 C2 1.374(3) . ?
O3 C19 1.433(3) . ?
O4 C17 1.371(3) . ?
O4 C21 1.426(4) . ?
N3 C12 1.289(3) . ?
N3 C11 1.466(3) . ?
N2 C10 1.477(3) . ?
N2 C9 1.484(3) . ?
N2 H2A 0.88(2) . ?
N1 C7 1.277(3) . ?
N1 C8 1.458(3) . ?
N5 N6 1.142(3) . ?
N5 N4 1.192(3) . ?
C1 C6 1.410(3) . ?
C1 C2 1.413(3) . ?
C13 C18 1.413(3) . ?
C13 C14 1.413(3) . ?
C13 C12 1.434(3) . ?
C18 C17 1.419(3) . ?
C12 H12 0.98(2) . ?
C8 C9 1.521(3) . ?
C8 H8A 0.9700 . ?
C8 H8B 0.9700 . ?
C9 H9A 0.9700 . ?
C9 H9B 0.9700 . ?
C2 C3 1.377(3) . ?
C6 C5 1.410(3) . ?
C6 C7 1.447(3) . ?
C10 C11 1.517(3) . ?
C10 H10A 0.9700 . ?
C10 H10B 0.9700 . ?
C7 H7 0.93(2) . ?
C17 C16 1.390(3) . ?
C11 H11A 0.9700 . ?
C11 H11B 0.9700 . ?
C16 C15 1.380(4) . ?
C16 H16 0.93(3) . ?
C14 C15 1.365(4) . ?
C14 H14 1.00(3) . ?
C15 H15 0.97(3) . ?
C3 C4 1.380(4) . ?
C3 H3 0.87(3) . ?
C5 C4 1.376(4) . ?
C5 H5 0.93(3) . ?
C4 H4 0.91(3) . ?
C19 C20 1.411(4) . ?
C19 H19A 0.9700 . ?
C19 H19B 0.9700 . ?
C20 H20A 0.9600 . ?
C20 H20B 0.9600 . ?
C20 H20C 0.9600 . ?
C21 H21A 0.94(2) . ?
C21 H21B 0.94(2) . ?
